data_7020998
loop_
_publ_author_name
'Xiang, Jing'
'Jia, Li-Hui'
'Wang, Bing-Wu'
'Yiu, Shek-Man'
'Peng, Shie-Ming'
'Wong, Wai-Yeung'
'Gao, Song'
'Lau, Tai-Chu'

_publ_section_title
;
 The synthesis, structures and magnetic properties of polynuclear
 Ru(III)-3d (3d = Mn(II/III), Ni(II), Cu(II)) compounds based on
 [Ru(III)(Q)(2)(CN)(2)](-).
;
_journal_issue 11
_journal_name_full 'Dalton transactions (Cambridge, England : 2003)'
_journal_page_first 3876
_journal_page_last 3887
_journal_paper_doi 10.1039/c2dt32331a
_journal_volume 42
_journal_year 2013
_chemical_formula_sum 'C54 H60 N12 Ni O8 Ru2'
_chemical_formula_weight 1265.99
_chemical_name_systematic
;
?
;
_space_group_IT_number 14
_symmetry_cell_setting monoclinic
_symmetry_space_group_name_Hall '-P 2yn'
_symmetry_space_group_name_H-M 'P 1 21/n 1'
_atom_sites_solution_hydrogens geom
_atom_sites_solution_primary direct
_atom_sites_solution_secondary difmap
_audit_creation_method SHELXL-97
_cell_angle_alpha 90.00
_cell_angle_beta 104.278(2)
_cell_angle_gamma 90.00
_cell_formula_units_Z 2
_cell_length_a 8.9374(3)
_cell_length_b 20.4558(10)
_cell_length_c 15.3293(7)
_cell_measurement_reflns_used 6508
_cell_measurement_temperature 150(2)
_cell_measurement_theta_max 27.50
_cell_measurement_theta_min 2.00
_cell_volume 2716.0(2)
_computing_cell_refinement DENZO-SMN
_computing_data_collection 'NONIUS COLLECT'
_computing_data_reduction DENZO-SMN
_computing_molecular_graphics 'Bruker SHELXTL'
_computing_publication_material 'Bruker SHELXTL'
_computing_structure_refinement 'SHELXL-97 (Sheldrick, 1997)'
_computing_structure_solution 'SHELXS-97 (Sheldrick, 1990)'
_diffrn_ambient_temperature 150(2)
_diffrn_measured_fraction_theta_full 0.987
_diffrn_measured_fraction_theta_max 0.987
_diffrn_measurement_device_type 'NONIUS KappaCCD'
_diffrn_measurement_method '\w scans'
_diffrn_radiation_monochromator graphite
_diffrn_radiation_source 'fine-focus sealed tube'
_diffrn_radiation_type MoK\a
_diffrn_radiation_wavelength 0.71073
_diffrn_reflns_av_R_equivalents 0.0489
_diffrn_reflns_av_sigmaI/netI 0.0599
_diffrn_reflns_limit_h_max 11
_diffrn_reflns_limit_h_min -11
_diffrn_reflns_limit_k_max 26
_diffrn_reflns_limit_k_min -24
_diffrn_reflns_limit_l_max 19
_diffrn_reflns_limit_l_min -19
_diffrn_reflns_number 14376
_diffrn_reflns_theta_full 27.50
_diffrn_reflns_theta_max 27.50
_diffrn_reflns_theta_min 1.69
_exptl_absorpt_coefficient_mu 0.958
_exptl_absorpt_correction_T_max 0.891
_exptl_absorpt_correction_T_min 0.652
_exptl_absorpt_correction_type multi-scan
_exptl_crystal_colour dark-brown
_exptl_crystal_density_diffrn 1.548
_exptl_crystal_density_meas ?
_exptl_crystal_density_method 'not measured'
_exptl_crystal_description needle
_exptl_crystal_F_000 1296
_exptl_crystal_size_max 0.50
_exptl_crystal_size_mid 0.12
_exptl_crystal_size_min 0.10
_refine_diff_density_max 0.707
_refine_diff_density_min -0.933
_refine_diff_density_rms 0.174
_refine_ls_extinction_method none
_refine_ls_goodness_of_fit_ref 1.053
_refine_ls_hydrogen_treatment constr
_refine_ls_matrix_type full
_refine_ls_number_parameters 458
_refine_ls_number_reflns 6160
_refine_ls_number_restraints 1
_refine_ls_restrained_S_all 1.053
_refine_ls_R_factor_all 0.0825
_refine_ls_R_factor_gt 0.0501
_refine_ls_shift/su_max 0.006
_refine_ls_shift/su_mean 0.000
_refine_ls_structure_factor_coef Fsqd
_refine_ls_weighting_details 'calc w=1/[\s^2^(Fo^2^)+(0.0745P)^2^+3.2783P] where P=(Fo^2^+2Fc^2^)/3'
_refine_ls_weighting_scheme calc
_refine_ls_wR_factor_gt 0.1333
_refine_ls_wR_factor_ref 0.1526
_reflns_number_gt 4348
_reflns_number_total 6160
_reflns_threshold_expression >2sigma(I)
_cod_data_source_file c2dt32331a.txt
_cod_data_source_block ic13994
_cod_depositor_comments
;
The following automatic conversions were performed:

'_symmetry_cell_setting' value 'Monoclinic' changed to 'monoclinic'
according to /home/saulius/struct/CIF-dictionaries/cif_core.dic
dictionary named 'cif_core.dic' version 2.4.2 from 2011-04-26.

Automatic conversion script
Id: cif_fix_values 1891 2012-01-12 08:04:46Z andrius 

The following automatic conversions were performed:

'_exptl_crystal_density_meas' value 'not_measured' was changed to '?'
- the value is perceived as not measured.

Automatic conversion script
Id: cif_fix_values 3008 2015-01-20 13:52:24Z robertas 
;
_cod_original_sg_symbol_H-M P2(1)/n
_cod_database_code 7020998

loop_
_symmetry_equiv_pos_as_xyz
'x, y, z'
'-x+1/2, y+1/2, -z+1/2'
'-x, -y, -z'
'x-1/2, -y-1/2, z-1/2'

loop_
_atom_site_label
_atom_site_type_symbol
_atom_site_fract_x
_atom_site_fract_y
_atom_site_fract_z
_atom_site_U_iso_or_equiv
_atom_site_adp_type
_atom_site_occupancy
_atom_site_symmetry_multiplicity
_atom_site_calc_flag
_atom_site_refinement_flags
_atom_site_disorder_assembly
_atom_site_disorder_group
Ru Ru 0.54875(4) 0.262613(18) 0.37242(3) 0.03839(14) Uani 1 1 d . . .
Ni Ni 0.5000 0.5000 0.5000 0.0326(2) Uani 1 2 d S . .
N1 N 0.4799(4) 0.39921(18) 0.4611(3) 0.0357(8) Uani 1 1 d . . .
N2 N 0.6434(5) 0.1373(2) 0.2715(4) 0.0637(13) Uani 1 1 d . . .
N3 N 0.4365(4) 0.52509(18) 0.3645(3) 0.0395(9) Uani 1 1 d . . .
N4 N 0.7273(4) 0.50234(18) 0.4865(3) 0.0388(9) Uani 1 1 d . . .
C1 C 0.4979(5) 0.3490(2) 0.4327(3) 0.0367(10) Uani 1 1 d . A .
C2 C 0.6073(5) 0.1817(2) 0.3079(4) 0.0480(12) Uani 1 1 d . A .
C3 C 0.3098(5) 0.5729(2) 0.3390(3) 0.0453(11) Uani 1 1 d . . .
H3A H 0.2851 0.5798 0.2730 0.054 Uiso 1 1 calc R . .
H3B H 0.3442 0.6153 0.3684 0.054 Uiso 1 1 calc R . .
C4 C 0.8360(6) 0.4495(2) 0.6340(4) 0.0499(13) Uani 1 1 d . . .
H4A H 0.8614 0.4943 0.6577 0.060 Uiso 1 1 calc R A .
H4B H 0.9223 0.4207 0.6641 0.060 Uiso 1 1 calc R . .
C5 C 0.8283(5) 0.4501(2) 0.5350(4) 0.0444(12) Uani 1 1 d . A .
H5A H 0.9337 0.4561 0.5264 0.053 Uiso 1 1 calc R . .
H5B H 0.7895 0.4073 0.5088 0.053 Uiso 1 1 calc R . .
C6 C 0.7131(6) 0.5029(2) 0.3875(3) 0.0465(12) Uani 1 1 d . A .
H6A H 0.6918 0.4582 0.3629 0.056 Uiso 1 1 calc R . .
H6B H 0.8109 0.5182 0.3751 0.056 Uiso 1 1 calc R . .
C7 C 0.5820(5) 0.5484(2) 0.3432(3) 0.0457(11) Uani 1 1 d . A .
H7A H 0.6054 0.5935 0.3658 0.055 Uiso 1 1 calc R . .
H7B H 0.5695 0.5487 0.2772 0.055 Uiso 1 1 calc R . .
O1 O 0.5948(6) 0.3199(3) 0.2760(4) 0.0421(14) Uani 0.598(5) 1 d P A 1
O2 O 0.5012(6) 0.2058(3) 0.4678(4) 0.0475(15) Uani 0.598(5) 1 d P A 1
N5 N 0.7771(8) 0.2782(3) 0.4338(6) 0.0426(18) Uani 0.598(5) 1 d P A 1
N6 N 0.3123(8) 0.2436(3) 0.3121(6) 0.0427(19) Uani 0.598(5) 1 d P A 1
C8 C 0.860(2) 0.2571(9) 0.5146(11) 0.048(5) Uani 0.598(5) 1 d P A 1
H8 H 0.8135 0.2308 0.5518 0.058 Uiso 0.598(5) 1 calc PR A 1
C9 C 1.0163(12) 0.2745(5) 0.5429(7) 0.054(2) Uani 0.598(5) 1 d P A 1
H9 H 1.0766 0.2610 0.6001 0.064 Uiso 0.598(5) 1 calc PR A 1
C10 C 1.0854(17) 0.3138(6) 0.4832(11) 0.056(3) Uani 0.598(5) 1 d P A 1
H10 H 1.1917 0.3248 0.5025 0.067 Uiso 0.598(5) 1 calc PR A 1
C11 C 1.0017(12) 0.3356(6) 0.3994(9) 0.039(3) Uani 0.598(5) 1 d P A 1
C12 C 1.043(2) 0.3723(7) 0.3367(10) 0.050(4) Uani 0.598(5) 1 d P A 1
H12 H 1.1498 0.3837 0.3505 0.060 Uiso 0.598(5) 1 calc PR A 1
C13 C 0.9668(12) 0.3937(5) 0.2645(8) 0.056(3) Uani 0.598(5) 1 d P A 1
H13 H 1.0115 0.4201 0.2267 0.067 Uiso 0.598(5) 1 calc PR A 1
C14 C 0.8142(12) 0.3775(4) 0.2418(6) 0.044(2) Uani 0.598(5) 1 d P A 1
H14 H 0.7501 0.3938 0.1873 0.053 Uiso 0.598(5) 1 calc PR A 1
C15 C 0.7491(17) 0.3370(6) 0.2972(11) 0.038(3) Uani 0.598(5) 1 d P A 1
C16 C 0.8429(13) 0.3158(4) 0.3775(8) 0.0366(19) Uani 0.598(5) 1 d P A 1
C17 C 0.230(2) 0.2671(8) 0.2321(12) 0.061(6) Uani 0.598(5) 1 d P A 1
H17 H 0.2713 0.2958 0.1951 0.074 Uiso 0.598(5) 1 calc PR A 1
C18 C 0.0684(13) 0.2426(5) 0.2087(7) 0.051(2) Uani 0.598(5) 1 d P A 1
H18 H 0.0039 0.2564 0.1528 0.062 Uiso 0.598(5) 1 calc PR A 1
C19 C -0.0001(16) 0.1991(6) 0.2639(10) 0.044(3) Uani 0.598(5) 1 d P A 1
H19 H -0.1048 0.1853 0.2478 0.053 Uiso 0.598(5) 1 calc PR A 1
C20 C 0.1043(13) 0.1804(7) 0.3421(9) 0.037(3) Uani 0.598(5) 1 d P A 1
C21 C 0.0630(16) 0.1370(6) 0.4047(9) 0.056(3) Uani 0.598(5) 1 d P A 1
H21 H -0.0409 0.1220 0.3903 0.067 Uiso 0.598(5) 1 calc PR A 1
C22 C 0.1526(13) 0.1153(5) 0.4802(8) 0.069(3) Uani 0.598(5) 1 d P A 1
H22 H 0.1151 0.0854 0.5172 0.083 Uiso 0.598(5) 1 calc PR A 1
C23 C 0.3032(13) 0.1374(4) 0.5041(7) 0.052(2) Uani 0.598(5) 1 d P A 1
H23 H 0.3701 0.1226 0.5587 0.062 Uiso 0.598(5) 1 calc PR A 1
C24 C 0.3604(16) 0.1822(6) 0.4480(10) 0.039(3) Uani 0.598(5) 1 d P A 1
C25 C 0.2567(11) 0.2026(4) 0.3656(8) 0.0394(19) Uani 0.598(5) 1 d P A 1
O1' O 0.7051(9) 0.2362(4) 0.4858(6) 0.046(2) Uani 0.402(5) 1 d P A 2
O2' O 0.3971(9) 0.2892(4) 0.2594(6) 0.043(2) Uani 0.402(5) 1 d P A 2
N5' N 0.7481(14) 0.3093(5) 0.3500(10) 0.037(3) Uani 0.402(5) 1 d P A 2
N6' N 0.3684(12) 0.2115(6) 0.3974(9) 0.045(3) Uani 0.402(5) 1 d P A 2
C8' C 0.761(4) 0.3470(14) 0.2787(19) 0.045(7) Uiso 0.402(5) 1 d P A 2
H8' H 0.6745 0.3546 0.2294 0.054 Uiso 0.402(5) 1 calc PR A 2
C9' C 0.914(2) 0.3756(8) 0.2809(11) 0.049(4) Uiso 0.402(5) 1 d P A 2
H9' H 0.9261 0.4014 0.2315 0.058 Uiso 0.402(5) 1 calc PR A 2
C10' C 1.055(3) 0.3646(13) 0.3608(16) 0.035(5) Uiso 0.402(5) 1 d P A 2
H10' H 1.1548 0.3820 0.3641 0.042 Uiso 0.402(5) 1 calc PR A 2
C11' C 1.019(2) 0.3262(8) 0.4274(12) 0.020(4) Uiso 0.402(5) 1 d P A 2
C12' C 1.135(2) 0.3122(11) 0.5043(15) 0.048(6) Uiso 0.402(5) 1 d P A 2
H12' H 1.2370 0.3271 0.5072 0.057 Uiso 0.402(5) 1 calc PR A 2
C13' C 1.110(2) 0.2790(8) 0.5738(12) 0.061(4) Uiso 0.402(5) 1 d P A 2
H13' H 1.1915 0.2747 0.6264 0.074 Uiso 0.402(5) 1 calc PR A 2
C14' C 0.967(2) 0.2501(8) 0.5726(12) 0.055(4) Uiso 0.402(5) 1 d P A 2
H14' H 0.9514 0.2241 0.6208 0.066 Uiso 0.402(5) 1 calc PR A 2
C15' C 0.848(3) 0.2626(13) 0.4933(17) 0.028(5) Uiso 0.402(5) 1 d P A 2
C16' C 0.8730(15) 0.3005(7) 0.4227(10) 0.035(3) Uiso 0.402(5) 1 d P A 2
C17' C 0.352(3) 0.1710(12) 0.4648(17) 0.044(6) Uiso 0.402(5) 1 d P A 2
H17' H 0.4386 0.1627 0.5137 0.053 Uiso 0.402(5) 1 calc PR A 2
C18' C 0.215(2) 0.1422(10) 0.4636(13) 0.067(5) Uiso 0.402(5) 1 d P A 2
H18' H 0.2048 0.1146 0.5116 0.080 Uiso 0.402(5) 1 calc PR A 2
C19' C 0.078(3) 0.1548(13) 0.3836(19) 0.067(6) Uiso 0.402(5) 1 d P A 2
H19' H -0.0182 0.1347 0.3836 0.081 Uiso 0.402(5) 1 calc PR A 2
C20' C 0.085(4) 0.1894(19) 0.320(2) 0.067(6) Uiso 0.402(5) 1 d PD A 2
C21' C -0.014(3) 0.2078(14) 0.2363(16) 0.056(7) Uiso 0.402(5) 1 d PD A 2
H21' H -0.1127 0.1881 0.2270 0.067 Uiso 0.402(5) 1 calc PR A 2
C22' C -0.005(2) 0.2412(8) 0.1752(12) 0.054(4) Uiso 0.402(5) 1 d P A 2
H22' H -0.0918 0.2474 0.1259 0.065 Uiso 0.402(5) 1 calc PR A 2
C23' C 0.1311(19) 0.2707(7) 0.1764(11) 0.054(4) Uiso 0.402(5) 1 d P A 2
H23' H 0.1460 0.2987 0.1298 0.065 Uiso 0.402(5) 1 calc PR A 2
C24' C 0.243(3) 0.2563(10) 0.2501(17) 0.027(4) Uiso 0.402(5) 1 d P A 2
C25' C 0.242(2) 0.2213(9) 0.3208(12) 0.047(4) Uiso 0.402(5) 1 d P A 2
O5 O 0.3712(6) 0.4201(2) 0.2284(3) 0.0726(12) Uani 1 1 d . . .
H5 H 0.4252 0.3862 0.2411 0.109 Uiso 1 1 calc R . .
C29 C 0.3656(14) 0.4391(5) 0.1394(6) 0.137(4) Uani 1 1 d . . .
H29A H 0.3208 0.4829 0.1285 0.205 Uiso 1 1 calc R . .
H29B H 0.3017 0.4080 0.0974 0.205 Uiso 1 1 calc R . .
H29C H 0.4703 0.4394 0.1303 0.205 Uiso 1 1 calc R . .
O6 O 0.6966(9) 0.0160(3) 0.3592(6) 0.145(3) Uani 1 1 d . . .
H6 H 0.6861 0.0439 0.3180 0.217 Uiso 1 1 d R . .
C30 C 0.5851(18) 0.0283(6) 0.4114(9) 0.174(5) Uani 1 1 d . . .
H30A H 0.5841 -0.0086 0.4521 0.261 Uiso 1 1 calc R . .
H30B H 0.4823 0.0335 0.3708 0.261 Uiso 1 1 calc R . .
H30C H 0.6132 0.0684 0.4467 0.261 Uiso 1 1 calc R . .

loop_
_atom_site_aniso_label
_atom_site_aniso_U_11
_atom_site_aniso_U_22
_atom_site_aniso_U_33
_atom_site_aniso_U_23
_atom_site_aniso_U_13
_atom_site_aniso_U_12
Ru 0.0330(2) 0.0313(2) 0.0536(3) -0.00681(17) 0.01579(16) -0.00217(15)
Ni 0.0310(4) 0.0271(4) 0.0424(5) 0.0008(3) 0.0141(3) 0.0008(3)
N1 0.0346(19) 0.031(2) 0.045(2) -0.0018(16) 0.0166(17) 0.0001(15)
N2 0.047(3) 0.051(3) 0.096(4) -0.027(3) 0.023(3) -0.006(2)
N3 0.038(2) 0.035(2) 0.048(2) 0.0056(18) 0.0134(17) 0.0024(17)
N4 0.036(2) 0.033(2) 0.051(2) 0.0009(17) 0.0201(18) 0.0025(16)
C1 0.030(2) 0.035(2) 0.047(3) 0.001(2) 0.0131(19) -0.0057(19)
C2 0.037(3) 0.040(3) 0.070(3) -0.012(3) 0.020(2) -0.006(2)
C3 0.043(3) 0.041(3) 0.051(3) 0.008(2) 0.011(2) 0.003(2)
C4 0.040(3) 0.035(3) 0.071(4) 0.008(2) 0.005(2) 0.000(2)
C5 0.029(2) 0.035(2) 0.071(3) 0.000(2) 0.016(2) -0.0004(19)
C6 0.047(3) 0.041(3) 0.058(3) -0.004(2) 0.026(2) -0.001(2)
C7 0.046(3) 0.046(3) 0.049(3) 0.002(2) 0.018(2) -0.003(2)
O1 0.035(3) 0.044(3) 0.048(3) -0.004(2) 0.010(2) -0.002(2)
O2 0.039(3) 0.041(3) 0.064(4) -0.001(3) 0.015(3) -0.003(3)
N5 0.033(4) 0.036(4) 0.061(5) -0.008(3) 0.017(4) -0.002(3)
N6 0.029(3) 0.036(4) 0.066(6) -0.020(4) 0.018(4) -0.007(3)
C8 0.059(9) 0.048(7) 0.043(10) 0.008(7) 0.022(9) 0.004(5)
C9 0.047(6) 0.054(6) 0.056(6) -0.017(5) 0.004(5) 0.010(5)
C10 0.044(7) 0.047(6) 0.073(10) -0.022(6) 0.010(7) 0.007(6)
C11 0.041(6) 0.035(6) 0.036(7) -0.003(5) 0.003(5) 0.009(4)
C12 0.071(8) 0.042(7) 0.041(9) -0.002(7) 0.021(7) 0.008(5)
C13 0.053(6) 0.052(6) 0.074(7) -0.007(5) 0.037(6) -0.014(5)
C14 0.053(6) 0.039(5) 0.047(5) -0.005(4) 0.024(5) -0.005(4)
C15 0.044(6) 0.024(6) 0.052(9) -0.003(6) 0.023(6) 0.003(5)
C16 0.032(5) 0.034(4) 0.045(6) -0.010(4) 0.011(4) 0.006(4)
C17 0.089(12) 0.043(8) 0.062(12) 0.013(6) 0.039(9) 0.025(6)
C18 0.048(6) 0.047(5) 0.052(6) -0.013(4) 0.002(5) 0.008(5)
C19 0.065(8) 0.029(5) 0.049(8) -0.013(6) 0.033(8) 0.003(5)
C20 0.021(5) 0.037(6) 0.056(8) -0.021(7) 0.014(4) 0.001(4)
C21 0.079(8) 0.042(6) 0.057(8) 0.000(5) 0.037(7) 0.009(6)
C22 0.081(8) 0.050(6) 0.091(9) 0.001(6) 0.050(7) -0.023(5)
C23 0.059(6) 0.038(5) 0.064(6) 0.004(4) 0.028(5) -0.008(4)
C24 0.053(7) 0.022(5) 0.051(8) 0.002(5) 0.028(6) -0.014(4)
C25 0.042(6) 0.029(4) 0.051(6) -0.012(4) 0.018(4) 0.004(4)
O1' 0.037(4) 0.039(5) 0.070(6) -0.004(4) 0.028(4) -0.005(4)
O2' 0.042(5) 0.035(4) 0.055(5) -0.004(4) 0.020(4) -0.011(4)
N5' 0.028(6) 0.027(5) 0.059(8) -0.005(6) 0.018(6) 0.002(5)
N6' 0.027(6) 0.036(6) 0.071(8) -0.010(6) 0.011(6) 0.004(5)
O5 0.092(3) 0.056(3) 0.062(3) -0.001(2) 0.003(2) 0.007(2)
C29 0.186(11) 0.125(8) 0.083(6) 0.007(6) 0.004(6) 0.043(8)
O6 0.185(7) 0.077(4) 0.187(7) 0.010(4) 0.074(6) 0.039(4)
C30 0.261(16) 0.131(10) 0.147(11) 0.034(8) 0.081(11) 0.073(10)

loop_
_atom_type_symbol
_atom_type_description
_atom_type_scat_dispersion_real
_atom_type_scat_dispersion_imag
_atom_type_scat_source
C C 0.0033 0.0016 'International Tables Vol C Tables 4.2.6.8 and 6.1.1.4'
H H 0.0000 0.0000 'International Tables Vol C Tables 4.2.6.8 and 6.1.1.4'
N N 0.0061 0.0033 'International Tables Vol C Tables 4.2.6.8 and 6.1.1.4'
O O 0.0106 0.0060 'International Tables Vol C Tables 4.2.6.8 and 6.1.1.4'
Ni Ni 0.3393 1.1124 'International Tables Vol C Tables 4.2.6.8 and 6.1.1.4'
Ru Ru -1.2594 0.8363 'International Tables Vol C Tables 4.2.6.8 and 6.1.1.4'

loop_
_geom_angle_atom_site_label_1
_geom_angle_atom_site_label_2
_geom_angle_atom_site_label_3
_geom_angle
_geom_angle_site_symmetry_1
_geom_angle_site_symmetry_3
O2 Ru O2' 125.0(3) . .
O2 Ru O1 179.5(2) . .
O2' Ru O1 54.5(3) . .
O2 Ru O1' 55.9(3) . .
O2' Ru O1' 179.0(3) . .
O1 Ru O1' 124.5(3) . .
O2 Ru N6' 40.6(4) . .
O2' Ru N6' 84.5(4) . .
O1 Ru N6' 139.0(4) . .
O1' Ru N6' 96.5(4) . .
O2 Ru N5 97.0(3) . .
O2' Ru N5 138.0(3) . .
O1 Ru N5 83.4(3) . .
O1' Ru N5 41.1(3) . .
N6' Ru N5 137.6(5) . .
O2 Ru C2 90.5(2) . .
O2' Ru C2 90.0(3) . .
O1 Ru C2 89.6(2) . .
O1' Ru C2 89.7(3) . .
N6' Ru C2 89.1(3) . .
N5 Ru C2 90.2(2) . .
O2 Ru C1 93.4(2) . .
O2' Ru C1 88.8(3) . .
O1 Ru C1 86.47(19) . .
O1' Ru C1 91.4(3) . .
N6' Ru C1 94.7(3) . .
N5 Ru C1 88.1(2) . .
C2 Ru C1 175.85(18) . .
O2 Ru N6 81.0(3) . .
O2' Ru N6 44.0(3) . .
O1 Ru N6 98.6(3) . .
O1' Ru N6 136.9(3) . .
N6' Ru N6 40.4(4) . .
N5 Ru N6 177.9(3) . .
C2 Ru N6 89.3(2) . .
C1 Ru N6 92.6(2) . .
O2 Ru N5' 136.0(5) . .
O2' Ru N5' 98.9(5) . .
O1 Ru N5' 44.4(5) . .
O1' Ru N5' 80.1(5) . .
N6' Ru N5' 175.4(5) . .
N5 Ru N5' 39.1(5) . .
C2 Ru N5' 87.7(3) . .
C1 Ru N5' 88.5(3) . .
N6 Ru N5' 142.9(5) . .
N3 Ni N3 180.000(1) 3_666 .
N3 Ni N4 85.85(15) 3_666 3_666
N3 Ni N4 94.15(15) . 3_666
N3 Ni N4 94.15(15) 3_666 .
N3 Ni N4 85.85(15) . .
N4 Ni N4 180.000(1) 3_666 .
N3 Ni N1 88.62(15) 3_666 3_666
N3 Ni N1 91.38(15) . 3_666
N4 Ni N1 90.64(13) 3_666 3_666
N4 Ni N1 89.36(13) . 3_666
N3 Ni N1 91.38(15) 3_666 .
N3 Ni N1 88.62(15) . .
N4 Ni N1 89.36(13) 3_666 .
N4 Ni N1 90.64(13) . .
N1 Ni N1 180.00(5) 3_666 .
C1 N1 Ni 164.1(3) . .
C3 N3 C7 112.5(4) . .
C3 N3 Ni 115.6(3) . .
C7 N3 Ni 105.0(3) . .
C5 N4 C6 114.0(4) . .
C5 N4 Ni 114.9(3) . .
C6 N4 Ni 105.1(3) . .
N1 C1 Ru 173.0(4) . .
N2 C2 Ru 178.2(4) . .
N3 C3 C4 112.2(4) . 3_666
C5 C4 C3 116.5(4) . 3_666
N4 C5 C4 112.6(4) . .
N4 C6 C7 108.9(4) . .
N3 C7 C6 108.9(4) . .
C15 O1 Ru 110.4(8) . .
C24 O2 Ru 114.2(7) . .
C8 N5 C16 121.8(11) . .
C8 N5 Ru 129.1(9) . .
C16 N5 Ru 109.1(7) . .
C17 N6 C25 125.0(12) . .
C17 N6 Ru 126.0(9) . .
C25 N6 Ru 109.0(7) . .
N5 C8 C9 118.8(13) . .
C8 C9 C10 119.2(12) . .
C11 C10 C9 122.6(14) . .
C12 C11 C10 131.2(14) . .
C12 C11 C16 115.1(11) . .
C10 C11 C16 113.7(13) . .
C13 C12 C11 130.7(16) . .
C12 C13 C14 116.3(12) . .
C13 C14 C15 121.7(11) . .
C16 C15 O1 118.9(13) . .
C16 C15 C14 118.2(12) . .
O1 C15 C14 122.9(13) . .
C15 C16 N5 118.2(12) . .
C15 C16 C11 117.9(11) . .
N5 C16 C11 123.8(11) . .
N6 C17 C18 112.0(13) . .
C19 C18 C17 125.9(11) . .
C20 C19 C18 112.5(12) . .
C19 C20 C25 122.8(14) . .
C19 C20 C21 121.8(12) . .
C25 C20 C21 115.4(12) . .
C22 C21 C20 127.1(13) . .
C21 C22 C23 117.9(10) . .
C22 C23 C24 121.2(11) . .
O2 C24 C23 124.0(13) . .
O2 C24 C25 118.1(11) . .
C23 C24 C25 117.8(11) . .
N6 C25 C20 121.8(12) . .
N6 C25 C24 117.5(10) . .
C20 C25 C24 120.6(11) . .
C15' O1' Ru 113.6(12) . .
C24' O2' Ru 111.8(10) . .
C8' N5' C16' 120.6(18) . .
C8' N5' Ru 128.5(17) . .
C16' N5' Ru 110.8(9) . .
C17' N6' C25' 119.8(18) . .
C17' N6' Ru 134.0(15) . .
C25' N6' Ru 106.0(11) . .
N5' C8' C9' 118(2) . .
C8' C9' C10' 122.0(19) . .
C11' C10' C9' 112(2) . .
C10' C11' C16' 124.0(19) . .
C10' C11' C12' 118.6(19) . .
C16' C11' C12' 117.4(16) . .
C13' C12' C11' 122.8(19) . .
C12' C13' C14' 122.7(18) . .
C13' C14' C15' 114.9(18) . .
O1' C15' C16' 119(2) . .
O1' C15' C14' 119.2(19) . .
C16' C15' C14' 122(2) . .
N5' C16' C11' 123.7(14) . .
N5' C16' C15' 116.4(17) . .
C11' C16' C15' 119.9(18) . .
C18' C17' N6' 121(2) . .
C17' C18' C19' 119(2) . .
C20' C19' C18' 123(3) . .
C19' C20' C21' 137(4) . .
C19' C20' C25' 118(3) . .
C21' C20' C25' 105(3) . .
C22' C21' C20' 137(4) . .
C21' C22' C23' 119(2) . .
C24' C23' C22' 113.2(18) . .
C25' C24' C23' 132(2) . .
C25' C24' O2' 111(2) . .
C23' C24' O2' 117.1(18) . .
C24' C25' N6' 126(2) . .
C24' C25' C20' 115(2) . .
N6' C25' C20' 118.8(18) . .

loop_
_geom_bond_atom_site_label_1
_geom_bond_atom_site_label_2
_geom_bond_distance
_geom_bond_site_symmetry_2
Ru O2 1.994(6) .
Ru O2' 1.993(9) .
Ru O1 2.008(5) .
Ru O1' 2.017(9) .
Ru N6' 2.035(12) .
Ru N5 2.050(7) .
Ru C2 2.060(5) .
Ru C1 2.095(5) .
Ru N6 2.123(7) .
Ru N5' 2.122(11) .
Ni N3 2.078(4) 3_666
Ni N3 2.078(4) .
Ni N4 2.093(3) 3_666
Ni N4 2.093(3) .
Ni N1 2.141(4) 3_666
Ni N1 2.141(4) .
N1 C1 1.143(5) .
N2 C2 1.153(6) .
N3 C3 1.474(6) .
N3 C7 1.495(6) .
N4 C5 1.476(6) .
N4 C6 1.490(6) .
C3 C4 1.532(7) 3_666
C4 C5 1.503(7) .
C4 C3 1.532(7) 3_666
C6 C7 1.519(7) .
O1 C15 1.382(16) .
O2 C24 1.312(14) .
N5 C8 1.349(19) .
N5 C16 1.389(12) .
N6 C17 1.352(19) .
N6 C25 1.350(12) .
C8 C9 1.40(2) .
C9 C10 1.464(19) .
C10 C11 1.392(17) .
C11 C12 1.34(2) .
C11 C16 1.434(16) .
C12 C13 1.230(19) .
C13 C14 1.363(14) .
C14 C15 1.410(17) .
C15 C16 1.377(19) .
C17 C18 1.49(2) .
C18 C19 1.462(18) .
C19 C20 1.379(19) .
C20 C25 1.397(16) .
C20 C21 1.421(16) .
C21 C22 1.311(18) .
C22 C23 1.380(15) .
C23 C24 1.435(14) .
C24 C25 1.433(18) .
O1' C15' 1.36(3) .
O2' C24' 1.51(2) .
N5' C8' 1.37(3) .
N5' C16' 1.380(18) .
N6' C17' 1.36(2) .
N6' C25' 1.43(2) .
C8' C9' 1.48(3) .
C9' C10' 1.54(3) .
C10' C11' 1.39(3) .
C11' C16' 1.39(2) .
C11' C12' 1.40(2) .
C12' C13' 1.33(3) .
C13' C14' 1.40(2) .
C14' C15' 1.43(3) .
C15' C16' 1.39(3) .
C17' C18' 1.35(3) .
C18' C19' 1.53(3) .
C19' C20' 1.22(4) .
C20' C21' 1.415(19) .
C20' C25' 1.55(4) .
C21' C22' 1.18(3) .
C22' C23' 1.35(2) .
C23' C24' 1.34(3) .
C24' C25' 1.30(3) .
O5 C29 1.408(10) .
O6 C30 1.445(13) .
